data_1550361
loop_
_publ_author_name
'Spooner, Michael J.'
'Li, Hongyu'
'Marques, Igor'
'Costa, Pedro M. R.'
'Wu, Xin'
'Howe, Ethan N. W.'
'Busschaert, Nathalie'
'Moore, Stephen J.'
'Light, Mark E.'
'Sheppard, David N.'
'F\'elix, V\'itor'
'Gale, Philip A.'

_publ_section_title
;
 Fluorinated synthetic anion carriers: experimental and computational
 insights into transmembrane chloride transport
;
_journal_name_full 'Chemical Science'
_journal_paper_doi 10.1039/C8SC05155K
_journal_year 2019
_chemical_formula_sum 'C37 H81 Cl N8 S3'
_chemical_formula_weight 769.73
_space_group_IT_number 2
_symmetry_cell_setting triclinic
_symmetry_space_group_name_Hall '-P 1'
_symmetry_space_group_name_H-M 'P -1'
_atom_sites_solution_hydrogens geom
_atom_sites_solution_primary direct
_atom_sites_solution_secondary difmap
_audit_block_doi 10.5517/ccdc.csd.cc20dl01
_audit_creation_method SHELXL-97
_audit_update_record
;
2018-07-30 deposited with the CCDC.
2018-12-06 downloaded from the CCDC.
;
_cell_angle_alpha 85.095(5)
_cell_angle_beta 74.096(6)
_cell_angle_gamma 76.589(6)
_cell_formula_units_Z 4
_cell_length_a 13.6678(11)
_cell_length_b 15.9682(16)
_cell_length_c 22.901(2)
_cell_measurement_reflns_used 142973
_cell_measurement_temperature 120(2)
_cell_measurement_theta_max 26.73
_cell_measurement_theta_min 2.91
_cell_volume 4674.5(7)
_computing_cell_refinement 'DENZO (Otwinowski & Minor, 1997) & COLLECT (Hooft, R.W.W., 1998)'
_computing_data_collection 'COLLECT (Hooft, R.W.W., 1998)'
_computing_data_reduction 'DENZO (Otwinowski & Minor, 1997) & COLLECT (Hooft, R.W.W., 1998)'
_computing_molecular_graphics
;
Images generated using CrystalMaker: a crystal and molecular 
structures program for Mac and Windows. CrystalMaker Software Ltd, 
Oxford, England (www.crystalmaker.com)
;
_computing_publication_material 'WINGX (Farrugia, 1998)'
_computing_structure_refinement 'SHELXL-97 (Sheldrick, 2008)'
_computing_structure_solution 'SHELXS-97 (Sheldrick, 1997)'
_diffrn_ambient_temperature 120(2)
_diffrn_detector_area_resol_mean 9.091
_diffrn_measured_fraction_theta_full 0.960
_diffrn_measured_fraction_theta_max 0.960
_diffrn_measurement_device_type 'Bruker-Nonius CCD camera on \k-goniostat'
_diffrn_measurement_method '\f & \w scans to fill the asymmetric unit'
_diffrn_radiation_monochromator '10cm confocal mirrors'
_diffrn_radiation_source 'Bruker Nonius FR591 Rotating Anode'
_diffrn_radiation_type MoK\a
_diffrn_radiation_wavelength 0.71073
_diffrn_reflns_av_R_equivalents 0.1351
_diffrn_reflns_av_sigmaI/netI 0.1635
_diffrn_reflns_limit_h_max 16
_diffrn_reflns_limit_h_min -16
_diffrn_reflns_limit_k_max 18
_diffrn_reflns_limit_k_min -18
_diffrn_reflns_limit_l_max 27
_diffrn_reflns_limit_l_min -27
_diffrn_reflns_number 50328
_diffrn_reflns_theta_full 25.03
_diffrn_reflns_theta_max 25.03
_diffrn_reflns_theta_min 2.92
_diffrn_standards_number 0
_exptl_absorpt_coefficient_mu 0.249
_exptl_absorpt_correction_T_max 0.9926
_exptl_absorpt_correction_T_min 0.9291
_exptl_absorpt_correction_type multi-scan
_exptl_absorpt_process_details
;
SADABS V2.10 (Sheldrick, G.M., 2003)
;
_exptl_crystal_colour Colourless
_exptl_crystal_density_diffrn 1.094
_exptl_crystal_density_method 'not measured'
_exptl_crystal_description Plate
_exptl_crystal_F_000 1696
_exptl_crystal_size_max 0.3
_exptl_crystal_size_mid 0.18
_exptl_crystal_size_min 0.03
_refine_diff_density_max 0.665
_refine_diff_density_min -0.403
_refine_diff_density_rms 0.099
_refine_ls_extinction_method none
_refine_ls_goodness_of_fit_ref 1.065
_refine_ls_hydrogen_treatment constr
_refine_ls_matrix_type full
_refine_ls_number_parameters 911
_refine_ls_number_reflns 15862
_refine_ls_number_restraints 63
_refine_ls_restrained_S_all 1.064
_refine_ls_R_factor_all 0.2553
_refine_ls_R_factor_gt 0.1510
_refine_ls_shift/su_max 0.001
_refine_ls_shift/su_mean 0.000
_refine_ls_structure_factor_coef Fsqd
_refine_ls_weighting_details 'calc w=1/[\s^2^(Fo^2^)+(0.0428P)^2^+48.5338P] where P=(Fo^2^+2Fc^2^)/3'
_refine_ls_weighting_scheme calc
_refine_ls_wR_factor_gt 0.2726
_refine_ls_wR_factor_ref 0.3310
_reflns_number_gt 8314
_reflns_number_total 15862
_reflns_threshold_expression >2\s(I)
_cod_data_source_file c8sc05155k2.cif
_cod_data_source_block 2010sot0433
_cod_depositor_comments
;
The following automatic conversions were performed:

'_symmetry_cell_setting' value 'Triclinic' changed to 'triclinic'
according to
/home/data/users/saulius/crontab/automatic-downloads/rss-feeds/RSC/lib/dictionaries/cif_core.dic
dictionary named 'cif_core.dic' version 2.4.2 from 2011-04-26.

Automatic conversion script
Id: cif_fix_values 4973 2017-02-22 13:04:09Z antanas 

The following automatic conversions were performed:

data name '_iucr_refine_instruction_details' was replaced with
'_iucr_refine_instructions_details' as specified in the replacement
file 'data/replacement-values/replacement_tags.lst'.

Automatic conversion script
Id: cif_correct_tags 9268 2022-04-12 08:56:07Z antanas 
;
_cod_original_sg_symbol_H-M P-1
_cod_database_code 1550361

loop_
_symmetry_equiv_pos_as_xyz
'x, y, z'
'-x, -y, -z'

loop_
_atom_site_label
_atom_site_type_symbol
_atom_site_fract_x
_atom_site_fract_y
_atom_site_fract_z
_atom_site_U_iso_or_equiv
_atom_site_adp_type
_atom_site_occupancy
_atom_site_symmetry_multiplicity
_atom_site_calc_flag
_atom_site_refinement_flags
_atom_site_disorder_assembly
_atom_site_disorder_group
S1 S 0.73585(19) 0.22778(18) 0.74785(12) 0.0475(7) Uani 1 1 d . . .
S2 S 0.50996(19) 0.68768(18) 0.96553(12) 0.0460(7) Uani 1 1 d . . .
S3 S 1.1378(2) 0.5244(2) 0.89430(13) 0.0560(8) Uani 1 1 d . . .
N1 N 0.7563(6) 0.3895(5) 0.7223(4) 0.047(2) Uani 1 1 d . . .
H1 H 0.7629 0.4384 0.7341 0.056 Uiso 1 1 calc R . .
N2 N 0.7709(6) 0.3426(5) 0.8149(3) 0.044(2) Uani 1 1 d . . .
H2 H 0.7716 0.3962 0.8207 0.052 Uiso 1 1 calc R . .
N3 N 0.6624(6) 0.6788(5) 0.8637(4) 0.045(2) Uani 1 1 d . . .
H3 H 0.7196 0.6492 0.8397 0.054 Uiso 1 1 calc R . .
N4 N 0.6726(6) 0.5602(5) 0.9232(3) 0.0367(19) Uani 1 1 d . . .
H4 H 0.7324 0.5417 0.8965 0.044 Uiso 1 1 calc R . .
N5 N 1.0205(6) 0.5806(6) 0.8180(4) 0.055(2) Uani 1 1 d . . .
H5 H 0.9606 0.5877 0.8088 0.066 Uiso 1 1 calc R A 1
N6 N 0.9670(5) 0.4781(5) 0.8856(3) 0.040(2) Uani 1 1 d . . .
H6 H 0.9185 0.4807 0.8666 0.048 Uiso 1 1 calc R B .
N7 N 0.7988(5) 0.3877(5) 0.9321(3) 0.0349(18) Uani 1 1 d . B .
C1 C 0.5572(10) 0.5341(9) 0.6631(6) 0.081(4) Uani 1 1 d . . .
H1A H 0.5551 0.5164 0.6236 0.122 Uiso 1 1 calc R . .
H1B H 0.5051 0.5875 0.6748 0.122 Uiso 1 1 calc R . .
H1C H 0.5420 0.4888 0.6937 0.122 Uiso 1 1 calc R . .
C2 C 0.6668(10) 0.5491(9) 0.6586(6) 0.078(4) Uani 1 1 d . . .
H2A H 0.6728 0.5567 0.6999 0.093 Uiso 1 1 calc R . .
H2B H 0.6760 0.6026 0.6346 0.093 Uiso 1 1 calc R . .
C3 C 0.7536(10) 0.4729(9) 0.6285(5) 0.074(4) Uani 1 1 d . . .
H3A H 0.7508 0.4692 0.5861 0.089 Uiso 1 1 calc R . .
H3B H 0.8220 0.4853 0.6270 0.089 Uiso 1 1 calc R . .
C4 C 0.7477(10) 0.3870(7) 0.6597(5) 0.063(3) Uani 1 1 d . . .
H4A H 0.6806 0.3727 0.6605 0.075 Uiso 1 1 calc R . .
H4B H 0.8049 0.3418 0.6371 0.075 Uiso 1 1 calc R . .
C5 C 0.7548(6) 0.3245(7) 0.7622(5) 0.041(2) Uani 1 1 d . . .
C6 C 0.7869(7) 0.2797(7) 0.8622(4) 0.046(3) Uani 1 1 d . . .
H6A H 0.8623 0.2533 0.8545 0.055 Uiso 1 1 calc R . .
H6B H 0.7502 0.2335 0.8611 0.055 Uiso 1 1 calc R . .
C7 C 0.7479(7) 0.3186(6) 0.9253(4) 0.040(2) Uani 1 1 d . . .
H7A H 0.6718 0.3419 0.9338 0.048 Uiso 1 1 calc R . .
H7B H 0.7599 0.2723 0.9558 0.048 Uiso 1 1 calc R . .
C8 C 0.8577(9) 0.8750(8) 0.8236(6) 0.072(4) Uani 1 1 d D . .
H8A H 0.8342 0.9228 0.7974 0.108 Uiso 1 1 calc R . .
H8B H 0.9327 0.8526 0.8079 0.108 Uiso 1 1 calc R . .
H8C H 0.8432 0.8955 0.8649 0.108 Uiso 1 1 calc R . .
C9 C 0.8001(8) 0.8041(7) 0.8247(5) 0.057(3) Uani 1 1 d D . .
H9A H 0.8304 0.7534 0.8472 0.068 Uiso 1 1 calc R . .
H9B H 0.8114 0.7866 0.7825 0.068 Uiso 1 1 calc R . .
C10 C 0.6835(8) 0.8295(6) 0.8538(5) 0.049(3) Uani 1 1 d D . .
H10A H 0.6716 0.8353 0.8981 0.059 Uiso 1 1 calc R . .
H10B H 0.6553 0.8863 0.8370 0.059 Uiso 1 1 calc R . .
C11 C 0.6247(7) 0.7648(7) 0.8435(5) 0.051(3) Uani 1 1 d D . .
H11A H 0.5501 0.7838 0.8650 0.061 Uiso 1 1 calc R . .
H11B H 0.6296 0.7642 0.7996 0.061 Uiso 1 1 calc R . .
C12 C 0.6207(7) 0.6390(7) 0.9146(4) 0.038(2) Uani 1 1 d . . .
C13 C 0.6403(7) 0.5023(6) 0.9721(4) 0.041(2) Uani 1 1 d . . .
H13A H 0.5936 0.4705 0.9614 0.049 Uiso 1 1 calc R . .
H13B H 0.6008 0.5354 1.0090 0.049 Uiso 1 1 calc R . .
C14 C 0.7344(7) 0.4384(6) 0.9850(4) 0.040(2) Uani 1 1 d . . .
H14A H 0.7778 0.4704 0.9986 0.048 Uiso 1 1 calc R . .
H14B H 0.7097 0.3987 1.0185 0.048 Uiso 1 1 calc R . .
C15A C 1.186(2) 0.5216(16) 0.6245(9) 0.106(8) Uani 0.708(14) 1 d PDU B 1
H15A H 1.2558 0.5339 0.6142 0.160 Uiso 0.708(14) 1 calc PR B 1
H15B H 1.1579 0.5332 0.5889 0.160 Uiso 0.708(14) 1 calc PR B 1
H15C H 1.1900 0.4609 0.6372 0.160 Uiso 0.708(14) 1 calc PR B 1
C16A C 1.1141(16) 0.5791(15) 0.6767(8) 0.072(6) Uani 0.708(14) 1 d PDU B 1
H16A H 1.0947 0.6386 0.6609 0.086 Uiso 0.708(14) 1 calc PR B 1
H16B H 1.0494 0.5576 0.6937 0.086 Uiso 0.708(14) 1 calc PR B 1
C17A C 1.1689(12) 0.5792(11) 0.7268(7) 0.069(5) Uani 0.708(14) 1 d PDU B 1
H17A H 1.1961 0.5191 0.7387 0.083 Uiso 0.708(14) 1 calc PR B 1
H17B H 1.2290 0.6070 0.7108 0.083 Uiso 0.708(14) 1 calc PR B 1
C18A C 1.0968(16) 0.6263(13) 0.7823(7) 0.060(5) Uani 0.708(14) 1 d PDU B 1
H18A H 1.1392 0.6376 0.8083 0.071 Uiso 0.708(14) 1 calc PR B 1
H18B H 1.0601 0.6826 0.7691 0.071 Uiso 0.708(14) 1 calc PR B 1
C15B C 1.150(6) 0.567(4) 0.6258(18) 0.106(8) Uani 0.292(14) 1 d PDU B 2
H15D H 1.0811 0.5758 0.6181 0.160 Uiso 0.292(14) 1 calc PR B 2
H15E H 1.1918 0.5106 0.6108 0.160 Uiso 0.292(14) 1 calc PR B 2
H15F H 1.1849 0.6123 0.6048 0.160 Uiso 0.292(14) 1 calc PR B 2
C16B C 1.137(5) 0.570(3) 0.6935(19) 0.072(6) Uani 0.292(14) 1 d PDU B 2
H16C H 1.2072 0.5631 0.7005 0.086 Uiso 0.292(14) 1 calc PR B 2
H16D H 1.1080 0.5208 0.7138 0.086 Uiso 0.292(14) 1 calc PR B 2
C17B C 1.068(3) 0.653(2) 0.7230(16) 0.069(5) Uani 0.292(14) 1 d PDU B 2
H17C H 1.0926 0.7025 0.6999 0.083 Uiso 0.292(14) 1 calc PR B 2
H17D H 0.9961 0.6564 0.7203 0.083 Uiso 0.292(14) 1 calc PR B 2
C18B C 1.066(5) 0.659(3) 0.7889(17) 0.060(5) Uani 0.292(14) 1 d PDU B 2
H18C H 1.0203 0.7138 0.8064 0.071 Uiso 0.292(14) 1 calc PR B 2
H18D H 1.1367 0.6544 0.7938 0.071 Uiso 0.292(14) 1 calc PR B 2
C19 C 1.0367(8) 0.5290(7) 0.8636(5) 0.046(3) Uani 1 1 d . B .
C20 C 0.9661(7) 0.4206(7) 0.9374(4) 0.044(3) Uani 1 1 d . B .
H20A H 0.9363 0.4545 0.9749 0.052 Uiso 1 1 calc R . .
H20B H 1.0386 0.3914 0.9368 0.052 Uiso 1 1 calc R . .
C21 C 0.9032(7) 0.3530(6) 0.9390(4) 0.040(2) Uani 1 1 d . . .
H21A H 0.9415 0.3118 0.9062 0.048 Uiso 1 1 calc R B .
H21B H 0.8978 0.3205 0.9782 0.048 Uiso 1 1 calc R . .
S4 S 0.9338(2) 0.8758(2) 0.63726(13) 0.0560(8) Uani 1 1 d . . .
S5 S 0.29886(19) 1.10355(18) 0.80798(12) 0.0471(7) Uani 1 1 d . . .
S6 S 0.6698(2) 0.8216(2) 0.44724(11) 0.0517(7) Uani 1 1 d . . .
N8 N 0.8001(6) 0.7726(5) 0.6583(4) 0.046(2) Uani 1 1 d . . .
H8 H 0.7388 0.7623 0.6778 0.055 Uiso 1 1 calc R . .
N9 N 0.7300(6) 0.9073(5) 0.6928(4) 0.045(2) Uani 1 1 d . . .
H9 H 0.6736 0.8878 0.7106 0.054 Uiso 1 1 calc R . .
N10 N 0.4058(6) 0.9422(5) 0.8136(4) 0.045(2) Uani 1 1 d . . .
H10 H 0.4510 0.8974 0.7953 0.054 Uiso 1 1 calc R . .
N11 N 0.4242(6) 1.0017(5) 0.7192(4) 0.047(2) Uani 1 1 d . . .
H11 H 0.4561 0.9491 0.7071 0.056 Uiso 1 1 calc R . .
N12 N 0.5780(7) 0.7688(6) 0.5570(4) 0.057(2) Uani 1 1 d . . .
H12 H 0.5588 0.7749 0.5966 0.068 Uiso 1 1 calc R . .
N13 N 0.6317(6) 0.8928(6) 0.5551(4) 0.050(2) Uani 1 1 d . . .
H13 H 0.6022 0.8928 0.5944 0.060 Uiso 1 1 calc R . .
N14 N 0.6130(6) 1.0400(5) 0.6267(3) 0.041(2) Uani 1 1 d . . .
C22 C 0.9232(11) 0.6248(8) 0.4599(6) 0.078(4) Uani 1 1 d . . .
H22A H 0.8518 0.6188 0.4642 0.116 Uiso 1 1 calc R . .
H22B H 0.9726 0.5755 0.4381 0.116 Uiso 1 1 calc R . .
H22C H 0.9341 0.6781 0.4370 0.116 Uiso 1 1 calc R . .
C23 C 0.9402(10) 0.6281(8) 0.5225(6) 0.068(3) Uani 1 1 d . . .
H23A H 0.9339 0.5726 0.5443 0.082 Uiso 1 1 calc R . .
H23B H 1.0118 0.6358 0.5178 0.082 Uiso 1 1 calc R . .
C24 C 0.8629(8) 0.7004(7) 0.5598(5) 0.054(3) Uani 1 1 d . . .
H24A H 0.8718 0.7560 0.5388 0.065 Uiso 1 1 calc R . .
H24B H 0.7914 0.6943 0.5624 0.065 Uiso 1 1 calc R . .
C25 C 0.8745(8) 0.7025(6) 0.6232(5) 0.046(3) Uani 1 1 d . . .
H25A H 0.8651 0.6472 0.6445 0.056 Uiso 1 1 calc R . .
H25B H 0.9461 0.7085 0.6208 0.056 Uiso 1 1 calc R . .
C26 C 0.8145(8) 0.8500(7) 0.6640(4) 0.044(3) Uani 1 1 d . . .
C27 C 0.7236(8) 0.9980(7) 0.6970(4) 0.052(3) Uani 1 1 d . . .
H27A H 0.7881 1.0060 0.7054 0.063 Uiso 1 1 calc R . .
H27B H 0.6643 1.0212 0.7316 0.063 Uiso 1 1 calc R . .
C28 C 0.7096(8) 1.0477(7) 0.6402(4) 0.046(3) Uani 1 1 d . . .
H28A H 0.7075 1.1092 0.6451 0.056 Uiso 1 1 calc R . .
H28B H 0.7699 1.0259 0.6058 0.056 Uiso 1 1 calc R . .
C29 C 0.1618(10) 0.7906(10) 0.8929(7) 0.097(5) Uani 1 1 d . . .
H29A H 0.1201 0.8080 0.9338 0.145 Uiso 1 1 calc R . .
H29B H 0.1742 0.7279 0.8900 0.145 Uiso 1 1 calc R . .
H29C H 0.1243 0.8186 0.8631 0.145 Uiso 1 1 calc R . .
C30 C 0.2691(11) 0.8183(9) 0.8795(6) 0.091(5) Uani 1 1 d . . .
H30A H 0.3137 0.7790 0.9023 0.109 Uiso 1 1 calc R . .
H30B H 0.3044 0.8113 0.8357 0.109 Uiso 1 1 calc R . .
C31 C 0.2600(10) 0.9058(8) 0.8953(6) 0.070(4) Uani 1 1 d . . .
H31A H 0.2279 0.9116 0.9395 0.084 Uiso 1 1 calc R . .
H31B H 0.2121 0.9445 0.8742 0.084 Uiso 1 1 calc R . .
C32 C 0.3631(7) 0.9361(7) 0.8797(4) 0.046(3) Uani 1 1 d . . .
H32A H 0.3512 0.9932 0.8974 0.055 Uiso 1 1 calc R . .
H32B H 0.4140 0.8951 0.8975 0.055 Uiso 1 1 calc R . .
C33 C 0.3800(7) 1.0123(7) 0.7796(5) 0.043(3) Uani 1 1 d . . .
C34 C 0.4233(8) 1.0694(7) 0.6732(5) 0.056(3) Uani 1 1 d . . .
H34A H 0.3625 1.1172 0.6877 0.067 Uiso 1 1 calc R . .
H34B H 0.4161 1.0470 0.6359 0.067 Uiso 1 1 calc R . .
C35 C 0.5230(8) 1.1030(7) 0.6584(5) 0.053(3) Uani 1 1 d . . .
H35A H 0.5149 1.1561 0.6329 0.064 Uiso 1 1 calc R . .
H35B H 0.5349 1.1180 0.6966 0.064 Uiso 1 1 calc R . .
C36 C 0.3091(13) 0.6603(14) 0.4922(8) 0.137(7) Uani 1 1 d . . .
H36A H 0.2542 0.6925 0.5247 0.206 Uiso 1 1 calc R . .
H36B H 0.2898 0.6072 0.4854 0.206 Uiso 1 1 calc R . .
H36C H 0.3174 0.6956 0.4548 0.206 Uiso 1 1 calc R . .
C37 C 0.4144(11) 0.6371(10) 0.5111(6) 0.094(5) Uani 1 1 d . . .
H37A H 0.4053 0.6021 0.5493 0.112 Uiso 1 1 calc R . .
H37B H 0.4687 0.6019 0.4792 0.112 Uiso 1 1 calc R . .
C38 C 0.4504(10) 0.7159(9) 0.5202(6) 0.076(4) Uani 1 1 d . . .
H38A H 0.3980 0.7491 0.5539 0.091 Uiso 1 1 calc R . .
H38B H 0.4548 0.7527 0.4830 0.091 Uiso 1 1 calc R . .
C39 C 0.5550(9) 0.6948(8) 0.5345(5) 0.060(3) Uani 1 1 d . . .
H39A H 0.5561 0.6475 0.5654 0.072 Uiso 1 1 calc R . .
H39B H 0.6101 0.6744 0.4973 0.072 Uiso 1 1 calc R . .
C40 C 0.6255(7) 0.8288(8) 0.5237(5) 0.050(3) Uani 1 1 d . . .
C41 C 0.6828(7) 0.9623(7) 0.5299(4) 0.046(3) Uani 1 1 d . . .
H41A H 0.6880 0.9691 0.4859 0.055 Uiso 1 1 calc R . .
H41B H 0.7544 0.9487 0.5353 0.055 Uiso 1 1 calc R . .
C42 C 0.6220(8) 1.0456(7) 0.5613(5) 0.051(3) Uani 1 1 d . . .
H42A H 0.6572 1.0928 0.5430 0.061 Uiso 1 1 calc R . .
H42B H 0.5514 1.0597 0.5547 0.061 Uiso 1 1 calc R . .
N15 N 0.4100(5) 0.3061(5) 0.8617(3) 0.0388(19) Uani 1 1 d . . .
C43 C 0.4738(7) 0.2149(6) 0.8567(4) 0.043(2) Uani 1 1 d . . .
H43A H 0.5291 0.2105 0.8180 0.052 Uiso 1 1 calc R . .
H43B H 0.4281 0.1761 0.8545 0.052 Uiso 1 1 calc R . .
C44 C 0.5250(7) 0.1826(7) 0.9080(5) 0.051(3) Uani 1 1 d . . .
H44A H 0.5710 0.2209 0.9108 0.062 Uiso 1 1 calc R . .
H44B H 0.4705 0.1848 0.9469 0.062 Uiso 1 1 calc R . .
C45 C 0.5882(8) 0.0916(7) 0.8979(5) 0.055(3) Uani 1 1 d . . .
H45A H 0.6437 0.0903 0.8595 0.066 Uiso 1 1 calc R . .
H45B H 0.5424 0.0542 0.8932 0.066 Uiso 1 1 calc R . .
C46 C 0.6380(9) 0.0550(8) 0.9492(5) 0.070(4) Uani 1 1 d . . .
H46A H 0.6783 0.0944 0.9567 0.106 Uiso 1 1 calc R . .
H46B H 0.6843 -0.0012 0.9378 0.106 Uiso 1 1 calc R . .
H46C H 0.5834 0.0483 0.9862 0.106 Uiso 1 1 calc R . .
C47 C 0.3288(7) 0.3212(7) 0.9236(4) 0.045(3) Uani 1 1 d . . .
H47A H 0.3664 0.3167 0.9554 0.054 Uiso 1 1 calc R . .
H47B H 0.2873 0.3809 0.9235 0.054 Uiso 1 1 calc R . .
C48 C 0.2545(7) 0.2610(7) 0.9409(4) 0.047(3) Uani 1 1 d . . .
H48A H 0.2940 0.2005 0.9397 0.056 Uiso 1 1 calc R . .
H48B H 0.2107 0.2685 0.9121 0.056 Uiso 1 1 calc R . .
C49 C 0.1866(8) 0.2822(9) 1.0047(5) 0.067(4) Uani 1 1 d . . .
H49A H 0.1492 0.3433 1.0054 0.080 Uiso 1 1 calc R . .
H49B H 0.2316 0.2748 1.0329 0.080 Uiso 1 1 calc R . .
C50 C 0.1076(9) 0.2257(9) 1.0267(5) 0.074(4) Uani 1 1 d . . .
H50A H 0.0659 0.2298 0.9975 0.111 Uiso 1 1 calc R . .
H50B H 0.0617 0.2450 1.0663 0.111 Uiso 1 1 calc R . .
H50C H 0.1442 0.1657 1.0303 0.111 Uiso 1 1 calc R . .
C51 C 0.3512(7) 0.3214(7) 0.8126(4) 0.046(3) Uani 1 1 d . . .
H51A H 0.3144 0.2742 0.8151 0.055 Uiso 1 1 calc R . .
H51B H 0.2979 0.3758 0.8209 0.055 Uiso 1 1 calc R . .
C52 C 0.4199(8) 0.3267(7) 0.7486(4) 0.050(3) Uani 1 1 d . . .
H52A H 0.4783 0.2756 0.7411 0.060 Uiso 1 1 calc R . .
H52B H 0.4495 0.3787 0.7437 0.060 Uiso 1 1 calc R . .
C53 C 0.3556(9) 0.3308(8) 0.7028(5) 0.061(3) Uani 1 1 d . . .
H53A H 0.3356 0.2749 0.7037 0.074 Uiso 1 1 calc R . .
H53B H 0.2908 0.3757 0.7152 0.074 Uiso 1 1 calc R . .
C54 C 0.4135(9) 0.3506(8) 0.6390(5) 0.065(3) Uani 1 1 d . . .
H54A H 0.4166 0.4116 0.6352 0.097 Uiso 1 1 calc R . .
H54B H 0.3771 0.3382 0.6105 0.097 Uiso 1 1 calc R . .
H54C H 0.4844 0.3150 0.6299 0.097 Uiso 1 1 calc R . .
C55 C 0.4791(7) 0.3703(6) 0.8535(5) 0.045(3) Uani 1 1 d . . .
H55A H 0.5117 0.3620 0.8878 0.054 Uiso 1 1 calc R . .
H55B H 0.5360 0.3561 0.8159 0.054 Uiso 1 1 calc R . .
C56 C 0.4287(7) 0.4630(7) 0.8496(4) 0.045(3) Uani 1 1 d . . .
H56A H 0.3804 0.4809 0.8896 0.054 Uiso 1 1 calc R . .
H56B H 0.3872 0.4710 0.8195 0.054 Uiso 1 1 calc R . .
C57 C 0.5069(8) 0.5195(8) 0.8316(5) 0.059(3) Uani 1 1 d . . .
H57A H 0.5588 0.4986 0.7934 0.070 Uiso 1 1 calc R . .
H57B H 0.5443 0.5155 0.8635 0.070 Uiso 1 1 calc R . .
C58 C 0.4554(8) 0.6130(7) 0.8227(5) 0.056(3) Uani 1 1 d . . .
H58A H 0.4153 0.6170 0.7926 0.084 Uiso 1 1 calc R . .
H58B H 0.5090 0.6469 0.8082 0.084 Uiso 1 1 calc R . .
H58C H 0.4086 0.6355 0.8613 0.084 Uiso 1 1 calc R . .
N16 N 0.0689(5) 1.0881(5) 0.6995(3) 0.0383(19) Uani 1 1 d . . .
C59 C -0.0052(7) 1.0771(7) 0.7605(4) 0.045(3) Uani 1 1 d . . .
H59A H -0.0715 1.1194 0.7623 0.055 Uiso 1 1 calc R . .
H59B H -0.0202 1.0191 0.7625 0.055 Uiso 1 1 calc R . .
C60 C 0.0287(8) 1.0870(7) 0.8161(4) 0.046(3) Uani 1 1 d . . .
H60A H 0.0293 1.1482 0.8197 0.055 Uiso 1 1 calc R . .
H60B H 0.1006 1.0529 0.8117 0.055 Uiso 1 1 calc R . .
C61 C -0.0422(7) 1.0577(7) 0.8732(4) 0.048(3) Uani 1 1 d . . .
H61A H -0.0326 0.9943 0.8727 0.058 Uiso 1 1 calc R . .
H61B H -0.1154 1.0835 0.8733 0.058 Uiso 1 1 calc R . .
C62 C -0.0229(9) 1.0815(8) 0.9311(5) 0.061(3) Uani 1 1 d . . .
H62A H 0.0498 1.0571 0.9311 0.091 Uiso 1 1 calc R . .
H62B H -0.0692 1.0585 0.9662 0.091 Uiso 1 1 calc R . .
H62C H -0.0370 1.1443 0.9333 0.091 Uiso 1 1 calc R . .
C63 C 0.1688(7) 1.0188(6) 0.6895(5) 0.047(3) Uani 1 1 d . . .
H63A H 0.2064 1.0268 0.7191 0.056 Uiso 1 1 calc R . .
H63B H 0.2133 1.0281 0.6484 0.056 Uiso 1 1 calc R . .
C64 C 0.1570(8) 0.9258(7) 0.6949(6) 0.069(4) Uani 1 1 d . . .
H64A H 0.1151 0.9169 0.6678 0.083 Uiso 1 1 calc R . .
H64B H 0.1205 0.9125 0.7372 0.083 Uiso 1 1 calc R . .
C65 C 0.2653(9) 0.8661(7) 0.6772(7) 0.082(4) Uani 1 1 d . . .
H65A H 0.2978 0.8760 0.6336 0.098 Uiso 1 1 calc R . .
H65B H 0.3093 0.8812 0.7008 0.098 Uiso 1 1 calc R . .
C66 C 0.2639(12) 0.7750(11) 0.6875(9) 0.126(7) Uani 1 1 d . . .
H66A H 0.2490 0.7615 0.7312 0.189 Uiso 1 1 calc R . .
H66B H 0.3319 0.7402 0.6669 0.189 Uiso 1 1 calc R . .
H66C H 0.2097 0.7620 0.6714 0.189 Uiso 1 1 calc R . .
C67 C 0.1040(6) 1.1731(6) 0.6949(4) 0.036(2) Uani 1 1 d . . .
H67A H 0.1388 1.1734 0.7275 0.043 Uiso 1 1 calc R . .
H67B H 0.1565 1.1755 0.6555 0.043 Uiso 1 1 calc R . .
C68 C 0.0191(7) 1.2528(6) 0.6996(4) 0.043(2) Uani 1 1 d . . .
H68A H -0.0391 1.2476 0.7356 0.052 Uiso 1 1 calc R . .
H68B H -0.0079 1.2593 0.6632 0.052 Uiso 1 1 calc R . .
C69 C 0.0600(8) 1.3321(7) 0.7050(5) 0.047(3) Uani 1 1 d . . .
H69A H 0.1263 1.3306 0.6734 0.057 Uiso 1 1 calc R . .
H69B H 0.0093 1.3844 0.6973 0.057 Uiso 1 1 calc R . .
C70 C 0.0779(8) 1.3381(7) 0.7662(5) 0.057(3) Uani 1 1 d . . .
H70A H 0.0120 1.3417 0.7976 0.086 Uiso 1 1 calc R . .
H70B H 0.1049 1.3897 0.7669 0.086 Uiso 1 1 calc R . .
H70C H 0.1286 1.2869 0.7739 0.086 Uiso 1 1 calc R . .
C71 C 0.0094(7) 1.0836(7) 0.6526(4) 0.046(3) Uani 1 1 d . . .
H71A H -0.0150 1.0290 0.6594 0.055 Uiso 1 1 calc R . .
H71B H -0.0530 1.1314 0.6596 0.055 Uiso 1 1 calc R . .
C72 C 0.0706(8) 1.0887(8) 0.5875(5) 0.053(3) Uani 1 1 d . . .
H72A H 0.1286 1.0374 0.5783 0.064 Uiso 1 1 calc R . .
H72B H 0.1008 1.1404 0.5808 0.064 Uiso 1 1 calc R . .
C73 C 0.0011(9) 1.0929(8) 0.5455(5) 0.063(3) Uani 1 1 d . . .
H73A H -0.0328 1.0431 0.5551 0.075 Uiso 1 1 calc R . .
H73B H 0.0454 1.0869 0.5033 0.075 Uiso 1 1 calc R . .
C74 C -0.0828(10) 1.1745(9) 0.5487(5) 0.075(4) Uani 1 1 d . . .
H74A H -0.1327 1.1776 0.5889 0.113 Uiso 1 1 calc R . .
H74B H -0.1192 1.1741 0.5174 0.113 Uiso 1 1 calc R . .
H74C H -0.0509 1.2247 0.5421 0.113 Uiso 1 1 calc R . .
Cl1 Cl 0.83090(17) 0.53169(16) 0.77955(10) 0.0415(6) Uani 1 1 d . . .
Cl2 Cl 0.54127(19) 0.80289(17) 0.69997(11) 0.0459(6) Uani 1 1 d . . .

loop_
_atom_site_aniso_label
_atom_site_aniso_U_11
_atom_site_aniso_U_22
_atom_site_aniso_U_33
_atom_site_aniso_U_23
_atom_site_aniso_U_13
_atom_site_aniso_U_12
S1 0.0351(14) 0.0549(17) 0.0565(17) -0.0138(14) -0.0085(12) -0.0175(12)
S2 0.0366(14) 0.0535(17) 0.0440(15) -0.0064(13) -0.0091(11) -0.0022(12)
S3 0.0405(15) 0.079(2) 0.0582(17) -0.0011(15) -0.0153(13) -0.0302(14)
N1 0.066(6) 0.044(5) 0.041(5) -0.004(4) -0.022(4) -0.024(4)
N2 0.054(5) 0.041(5) 0.039(5) -0.008(4) -0.013(4) -0.012(4)
N3 0.036(4) 0.041(5) 0.050(5) -0.003(4) 0.003(4) -0.011(4)
N4 0.029(4) 0.037(5) 0.042(5) 0.001(4) -0.006(3) -0.007(4)
N5 0.034(5) 0.071(7) 0.067(6) 0.015(5) -0.020(4) -0.024(4)
N6 0.026(4) 0.054(5) 0.044(5) -0.006(4) -0.012(3) -0.011(4)
N7 0.029(4) 0.038(5) 0.034(4) 0.002(4) -0.001(3) -0.009(3)
C1 0.097(10) 0.103(11) 0.066(8) 0.024(8) -0.040(8) -0.053(9)
C2 0.076(9) 0.092(11) 0.069(9) 0.028(8) -0.023(7) -0.032(8)
C3 0.073(9) 0.121(12) 0.042(7) 0.014(7) -0.017(6) -0.052(9)
C4 0.092(9) 0.052(8) 0.052(7) -0.002(6) -0.027(6) -0.020(7)
C5 0.019(5) 0.050(7) 0.055(6) -0.001(5) -0.007(4) -0.012(4)
C6 0.034(5) 0.053(7) 0.054(7) -0.009(6) -0.007(5) -0.018(5)
C7 0.021(5) 0.053(7) 0.044(6) 0.000(5) -0.003(4) -0.010(4)
C8 0.082(9) 0.073(9) 0.084(9) 0.023(7) -0.040(7) -0.051(7)
C9 0.078(8) 0.053(7) 0.053(7) 0.010(6) -0.030(6) -0.028(6)
C10 0.070(7) 0.026(6) 0.046(6) -0.002(5) -0.016(5) 0.000(5)
C11 0.041(6) 0.057(8) 0.050(6) 0.000(6) -0.010(5) -0.004(5)
C12 0.030(5) 0.053(7) 0.038(6) -0.003(5) -0.012(4) -0.020(5)
C13 0.042(6) 0.046(6) 0.034(5) -0.010(5) 0.001(4) -0.018(5)
C14 0.035(5) 0.053(7) 0.037(5) -0.002(5) -0.010(4) -0.020(5)
C15A 0.113(16) 0.113(18) 0.098(12) 0.022(12) -0.025(11) -0.044(14)
C16A 0.082(13) 0.097(11) 0.042(11) 0.023(9) -0.024(8) -0.032(9)
C17A 0.062(9) 0.078(11) 0.081(11) 0.015(9) -0.027(8) -0.040(8)
C18A 0.060(13) 0.050(14) 0.077(9) -0.002(8) -0.023(8) -0.023(10)
C15B 0.113(16) 0.113(18) 0.098(12) 0.022(12) -0.025(11) -0.044(14)
C16B 0.082(13) 0.097(11) 0.042(11) 0.023(9) -0.024(8) -0.032(9)
C17B 0.062(9) 0.078(11) 0.081(11) 0.015(9) -0.027(8) -0.040(8)
C18B 0.060(13) 0.050(14) 0.077(9) -0.002(8) -0.023(8) -0.023(10)
C19 0.045(6) 0.044(7) 0.051(7) -0.014(5) -0.006(5) -0.016(5)
C20 0.020(5) 0.061(7) 0.050(6) -0.003(5) -0.010(4) -0.007(4)
C21 0.029(5) 0.057(7) 0.032(5) -0.008(5) -0.001(4) -0.011(4)
S4 0.0490(16) 0.065(2) 0.0622(18) -0.0014(15) -0.0151(14) -0.0285(14)
S5 0.0362(14) 0.0529(17) 0.0536(16) -0.0055(13) -0.0076(12) -0.0160(12)
S6 0.0477(16) 0.074(2) 0.0362(14) 0.0003(14) -0.0085(12) -0.0220(14)
N8 0.045(5) 0.053(6) 0.047(5) 0.004(4) -0.019(4) -0.019(4)
N9 0.052(5) 0.036(5) 0.048(5) -0.001(4) -0.011(4) -0.017(4)
N10 0.045(5) 0.045(5) 0.043(5) 0.003(4) -0.007(4) -0.012(4)
N11 0.044(5) 0.045(5) 0.046(5) -0.001(4) -0.003(4) -0.009(4)
N12 0.060(6) 0.086(7) 0.033(5) 0.004(5) -0.014(4) -0.034(5)
N13 0.057(6) 0.069(6) 0.026(4) -0.004(4) -0.004(4) -0.023(5)
N14 0.037(4) 0.043(5) 0.042(5) 0.000(4) -0.002(4) -0.015(4)
C22 0.111(11) 0.053(8) 0.065(8) -0.001(7) -0.025(8) -0.008(7)
C23 0.072(8) 0.053(8) 0.072(9) -0.001(7) -0.006(7) -0.014(6)
C24 0.055(7) 0.059(8) 0.052(7) 0.013(6) -0.023(5) -0.014(6)
C25 0.048(6) 0.029(6) 0.067(7) 0.005(5) -0.016(5) -0.018(5)
C26 0.054(6) 0.055(7) 0.031(5) 0.005(5) -0.019(5) -0.021(6)
C27 0.054(7) 0.067(8) 0.038(6) -0.009(5) -0.009(5) -0.018(6)
C28 0.048(6) 0.048(7) 0.044(6) -0.007(5) -0.004(5) -0.019(5)
C29 0.062(9) 0.116(13) 0.111(12) -0.005(10) -0.003(8) -0.040(9)
C30 0.088(10) 0.083(11) 0.070(9) 0.007(8) 0.020(8) -0.007(8)
C31 0.073(9) 0.071(9) 0.058(8) 0.010(7) -0.012(6) -0.011(7)
C32 0.039(6) 0.054(7) 0.043(6) 0.003(5) -0.009(5) -0.013(5)
C33 0.031(5) 0.057(7) 0.048(6) -0.002(5) -0.005(5) -0.027(5)
C34 0.053(7) 0.064(8) 0.047(6) 0.005(6) -0.007(5) -0.015(6)
C35 0.061(7) 0.050(7) 0.049(6) 0.003(5) -0.014(5) -0.014(6)
C36 0.096(13) 0.22(2) 0.118(14) 0.002(14) -0.036(11) -0.080(14)
C37 0.087(10) 0.140(14) 0.078(10) 0.004(9) -0.021(8) -0.074(10)
C38 0.075(9) 0.113(11) 0.056(7) -0.008(7) -0.011(6) -0.055(8)
C39 0.079(8) 0.070(8) 0.047(7) 0.020(6) -0.033(6) -0.032(7)
C40 0.035(6) 0.069(8) 0.048(6) 0.013(6) -0.016(5) -0.012(5)
C41 0.038(6) 0.059(7) 0.042(6) 0.008(5) -0.007(5) -0.018(5)
C42 0.045(6) 0.055(7) 0.053(7) 0.008(6) -0.010(5) -0.021(5)
N15 0.030(4) 0.055(5) 0.036(4) -0.007(4) -0.007(3) -0.017(4)
C43 0.033(5) 0.056(7) 0.044(6) -0.012(5) -0.006(4) -0.018(5)
C44 0.036(6) 0.070(8) 0.054(7) -0.014(6) -0.007(5) -0.023(5)
C45 0.050(6) 0.057(8) 0.053(7) -0.011(6) -0.006(5) -0.008(6)
C46 0.069(8) 0.080(9) 0.058(8) 0.005(7) -0.020(6) -0.007(7)
C47 0.035(5) 0.058(7) 0.037(6) -0.011(5) 0.000(4) -0.010(5)
C48 0.029(5) 0.065(7) 0.048(6) 0.007(5) -0.012(4) -0.016(5)
C49 0.027(6) 0.121(11) 0.051(7) 0.008(7) -0.007(5) -0.022(6)
C50 0.055(7) 0.120(12) 0.052(7) 0.025(7) -0.008(6) -0.043(7)
C51 0.033(5) 0.069(8) 0.041(6) -0.003(5) -0.008(4) -0.021(5)
C52 0.041(6) 0.054(7) 0.053(6) -0.008(5) -0.002(5) -0.019(5)
C53 0.065(7) 0.084(9) 0.046(7) -0.016(6) -0.014(6) -0.034(7)
C54 0.078(8) 0.076(9) 0.046(7) -0.010(6) -0.009(6) -0.035(7)
C55 0.037(5) 0.051(7) 0.049(6) -0.015(5) -0.002(5) -0.020(5)
C56 0.037(5) 0.067(8) 0.036(5) -0.019(5) -0.008(4) -0.016(5)
C57 0.052(7) 0.076(9) 0.064(7) -0.006(6) -0.025(6) -0.031(6)
C58 0.057(7) 0.057(8) 0.066(7) 0.001(6) -0.026(6) -0.022(6)
N16 0.032(4) 0.043(5) 0.040(5) -0.005(4) -0.005(3) -0.011(4)
C59 0.033(5) 0.051(7) 0.048(6) -0.013(5) 0.009(4) -0.018(5)
C60 0.045(6) 0.048(7) 0.048(6) -0.002(5) -0.017(5) -0.012(5)
C61 0.036(6) 0.045(7) 0.055(7) 0.000(5) -0.002(5) -0.007(5)
C62 0.058(7) 0.070(8) 0.043(6) -0.006(6) 0.001(5) -0.006(6)
C63 0.034(5) 0.050(7) 0.054(6) -0.006(5) -0.003(5) -0.012(5)
C64 0.040(6) 0.049(8) 0.112(11) -0.016(7) -0.008(6) -0.006(5)
C65 0.061(8) 0.039(8) 0.137(13) -0.004(8) -0.013(8) -0.007(6)
C66 0.079(11) 0.108(15) 0.179(19) 0.005(13) -0.024(12) -0.010(10)
C67 0.025(5) 0.046(6) 0.035(5) -0.014(4) 0.002(4) -0.011(4)
C68 0.028(5) 0.061(7) 0.041(6) 0.003(5) -0.006(4) -0.016(5)
C69 0.054(6) 0.045(7) 0.051(6) 0.000(5) -0.012(5) -0.028(5)
C70 0.054(7) 0.063(8) 0.053(7) -0.018(6) 0.008(5) -0.028(6)
C71 0.031(5) 0.072(8) 0.034(5) -0.013(5) 0.002(4) -0.018(5)
C72 0.041(6) 0.076(8) 0.050(6) -0.015(6) -0.013(5) -0.023(6)
C73 0.067(8) 0.065(8) 0.064(8) -0.009(6) -0.011(6) -0.034(7)
C74 0.072(9) 0.115(12) 0.057(8) 0.010(8) -0.023(7) -0.056(9)
Cl1 0.0368(13) 0.0517(16) 0.0385(13) -0.0014(11) -0.0077(10) -0.0168(11)
Cl2 0.0433(14) 0.0558(17) 0.0395(14) 0.0027(12) -0.0090(11) -0.0161(12)

loop_
_atom_type_symbol
_atom_type_description
_atom_type_scat_dispersion_real
_atom_type_scat_dispersion_imag
_atom_type_scat_source
C C 0.0033 0.0016 'International Tables Vol C Tables 4.2.6.8 and 6.1.1.4'
H H 0.0000 0.0000 'International Tables Vol C Tables 4.2.6.8 and 6.1.1.4'
N N 0.0061 0.0033 'International Tables Vol C Tables 4.2.6.8 and 6.1.1.4'
S S 0.1246 0.1234 'International Tables Vol C Tables 4.2.6.8 and 6.1.1.4'
Cl Cl 0.1484 0.1585 'International Tables Vol C Tables 4.2.6.8 and 6.1.1.4'

loop_
_geom_angle_atom_site_label_1
_geom_angle_atom_site_label_2
_geom_angle_atom_site_label_3
_geom_angle
C5 N1 C4 125.6(8)
C5 N2 C6 124.1(8)
C12 N3 C11 127.3(8)
C12 N4 C13 125.8(8)
C19 N5 C18A 122.6(11)
C19 N5 C18B 131.8(19)
C18A N5 C18B 23(2)
C19 N6 C20 125.4(8)
C21 N7 C14 110.4(7)
C21 N7 C7 111.3(7)
C14 N7 C7 108.7(7)
C1 C2 C3 111.6(12)
C4 C3 C2 114.9(10)
N1 C4 C3 109.8(9)
N1 C5 N2 113.3(9)
N1 C5 S1 123.0(8)
N2 C5 S1 123.6(8)
N2 C6 C7 112.5(8)
N7 C7 C6 113.5(7)
C8 C9 C10 114.0(9)
C11 C10 C9 113.0(8)
N3 C11 C10 113.8(8)
N4 C12 N3 115.2(8)
N4 C12 S2 122.9(7)
N3 C12 S2 122.0(8)
N4 C13 C14 110.8(7)
N7 C14 C13 113.1(7)
C17A C16A C15A 110.4(16)
C18A C17A C16A 112.2(14)
N5 C18A C17A 114.3(15)
C15B C16B C17B 114(3)
C18B C17B C16B 114(2)
C17B C18B N5 102(3)
N5 C19 N6 115.9(9)
N5 C19 S3 123.1(8)
N6 C19 S3 121.0(8)
N6 C20 C21 112.7(8)
N7 C21 C20 114.2(8)
C26 N8 C25 126.9(8)
C26 N9 C27 125.7(9)
C33 N10 C32 123.7(8)
C33 N11 C34 125.4(9)
C40 N12 C39 127.0(9)
C40 N13 C41 125.4(8)
C35 N14 C42 110.3(8)
C35 N14 C28 112.2(8)
C42 N14 C28 111.9(7)
C24 C23 C22 112.4(10)
C25 C24 C23 113.5(9)
N8 C25 C24 112.7(8)
N8 C26 N9 116.0(9)
N8 C26 S4 122.3(8)
N9 C26 S4 121.8(8)
N9 C27 C28 112.6(8)
N14 C28 C27 111.3(8)
C31 C30 C29 113.9(11)
C30 C31 C32 115.1(11)
N10 C32 C31 110.8(8)
N10 C33 N11 113.5(9)
N10 C33 S5 123.8(8)
N11 C33 S5 122.6(8)
N11 C34 C35 111.0(9)
N14 C35 C34 112.0(9)
C38 C37 C36 112.3(14)
C37 C38 C39 112.9(12)
N12 C39 C38 112.3(10)
N13 C40 N12 115.2(9)
N13 C40 S6 124.2(8)
N12 C40 S6 120.6(9)
N13 C41 C42 110.2(8)
N14 C42 C41 112.2(9)
C43 N15 C55 111.0(7)
C43 N15 C51 108.1(7)
C55 N15 C51 109.8(7)
C43 N15 C47 111.9(7)
C55 N15 C47 108.4(7)
C51 N15 C47 107.7(7)
N15 C43 C44 115.9(8)
C45 C44 C43 111.5(8)
C44 C45 C46 113.5(9)
C48 C47 N15 116.2(8)
C47 C48 C49 108.0(9)
C48 C49 C50 112.5(10)
C52 C51 N15 114.2(7)
C51 C52 C53 109.7(8)
C54 C53 C52 112.8(9)
C56 C55 N15 117.0(8)
C55 C56 C57 112.3(8)
C56 C57 C58 111.9(9)
C59 N16 C63 111.6(8)
C59 N16 C67 111.2(7)
C63 N16 C67 105.1(6)
C59 N16 C71 105.6(7)
C63 N16 C71 111.3(7)
C67 N16 C71 112.2(7)
C60 C59 N16 117.7(8)
C59 C60 C61 112.1(8)
C60 C61 C62 113.7(9)
N16 C63 C64 116.8(8)
C63 C64 C65 109.1(9)
C66 C65 C64 113.6(11)
C68 C67 N16 115.5(7)
C67 C68 C69 110.6(8)
C70 C69 C68 112.9(8)
C72 C71 N16 115.1(7)
C71 C72 C73 110.4(8)
C72 C73 C74 115.2(10)

loop_
_geom_bond_atom_site_label_1
_geom_bond_atom_site_label_2
_geom_bond_distance
S1 C5 1.696(10)
S2 C12 1.701(9)
S3 C19 1.698(11)
N1 C5 1.323(12)
N1 C4 1.474(12)
N2 C5 1.352(12)
N2 C6 1.440(12)
N3 C12 1.329(12)
N3 C11 1.434(12)
N4 C12 1.321(12)
N4 C13 1.429(11)
N5 C19 1.310(13)
N5 C18A 1.44(2)
N5 C18B 1.55(6)
N6 C19 1.359(12)
N6 C20 1.435(12)
N7 C21 1.454(11)
N7 C14 1.467(11)
N7 C7 1.475(11)
C1 C2 1.545(16)
C2 C3 1.546(18)
C3 C4 1.501(16)
C6 C7 1.527(13)
C8 C9 1.517(12)
C9 C10 1.521(13)
C10 C11 1.517(12)
C13 C14 1.526(13)
C15A C16A 1.537(18)
C16A C17A 1.535(17)
C17A C18A 1.510(16)
C15B C16B 1.52(2)
C16B C17B 1.52(2)
C17B C18B 1.51(2)
C20 C21 1.520(13)
S4 C26 1.710(10)
S5 C33 1.671(11)
S6 C40 1.694(11)
N8 C26 1.318(12)
N8 C25 1.452(12)
N9 C26 1.343(12)
N9 C27 1.440(13)
N10 C33 1.342(12)
N10 C32 1.468(12)
N11 C33 1.358(12)
N11 C34 1.444(13)
N12 C40 1.346(13)
N12 C39 1.458(13)
N13 C40 1.329(13)
N13 C41 1.443(12)
N14 C35 1.455(12)
N14 C42 1.464(12)
N14 C28 1.470(12)
C22 C23 1.520(16)
C23 C24 1.513(15)
C24 C25 1.507(14)
C27 C28 1.500(14)
C29 C30 1.571(18)
C30 C31 1.443(17)
C31 C32 1.536(15)
C34 C35 1.522(14)
C36 C37 1.569(19)
C37 C38 1.501(17)
C38 C39 1.510(15)
C41 C42 1.517(14)
N15 C43 1.509(12)
N15 C55 1.515(11)
N15 C51 1.526(11)
N15 C47 1.539(11)
C43 C44 1.521(14)
C44 C45 1.509(14)
C45 C46 1.525(15)
C47 C48 1.510(13)
C48 C49 1.518(14)
C49 C50 1.521(15)
C51 C52 1.516(13)
C52 C53 1.530(14)
C53 C54 1.505(14)
C55 C56 1.487(14)
C56 C57 1.508(13)
C57 C58 1.519(15)
N16 C59 1.508(11)
N16 C63 1.521(12)
N16 C67 1.527(11)
N16 C71 1.528(12)
C59 C60 1.501(13)
C60 C61 1.510(13)
C61 C62 1.514(14)
C63 C64 1.522(14)
C64 C65 1.532(15)
C65 C66 1.457(18)
C67 C68 1.500(13)
C68 C69 1.524(13)
C69 C70 1.501(14)
C71 C72 1.501(13)
C72 C73 1.514(14)
C73 C74 1.515(17)

loop_
_geom_hbond_atom_site_label_D
_geom_hbond_atom_site_label_H
_geom_hbond_atom_site_label_A
_geom_hbond_distance_DH
_geom_hbond_distance_HA
_geom_hbond_distance_DA
_geom_hbond_angle_DHA
N1 H1 Cl1 0.88 2.37 3.199(8) 157.8
N2 H2 Cl1 0.88 2.50 3.288(9) 148.7
N3 H3 Cl1 0.88 2.39 3.220(8) 157.9
N4 H4 Cl1 0.88 2.65 3.408(8) 145.3
N5 H5 Cl1 0.88 2.43 3.226(8) 151.5
N6 H6 Cl1 0.88 2.58 3.388(8) 153.3
N8 H8 Cl2 0.88 2.54 3.331(8) 149.6
N9 H9 Cl2 0.88 2.57 3.343(8) 147.1
N10 H10 Cl2 0.88 2.60 3.404(9) 151.5
N11 H11 Cl2 0.88 2.35 3.213(9) 165.8
N12 H12 Cl2 0.88 2.38 3.247(9) 167.3
N13 H13 Cl2 0.88 2.73 3.516(8) 149.2
